data_4121840
loop_
_publ_author_name
'Winston, Matthew S.'
'Wolf, William J.'
'Toste, F. Dean'

_publ_section_title
;
 Photoinitiated Oxidative Addition of CF3I to Gold(I) and Facile Aryl-CF3
 Reductive Elimination.
;
_journal_issue 21
_journal_name_full 'Journal of the American Chemical Society'
_journal_page_first 7777
_journal_page_last 7782
_journal_paper_doi 10.1021/ja503974x
_journal_volume 136
_journal_year 2014
_chemical_formula_sum 'C26 H39 Au Cl2 F4 I P'
_chemical_formula_weight 853.31
_chemical_name_systematic
;
 ?
;
_space_group_IT_number 14
_symmetry_cell_setting monoclinic
_symmetry_space_group_name_Hall '-P 2ybc'
_symmetry_space_group_name_H-M 'P 1 21/c 1'
_atom_sites_solution_hydrogens geom
_atom_sites_solution_primary direct
_atom_sites_solution_secondary difmap
_audit_creation_method SHELXL-97
_cell_angle_alpha 90.00
_cell_angle_beta 92.9300(10)
_cell_angle_gamma 90.00
_cell_formula_units_Z 4
_cell_length_a 11.5448(4)
_cell_length_b 18.1771(6)
_cell_length_c 14.4575(5)
_cell_measurement_reflns_used 9518
_cell_measurement_temperature 100(2)
_cell_measurement_theta_max 25.37
_cell_measurement_theta_min 2.24
_cell_volume 3029.95(18)
_computing_cell_refinement 'Bruker SAINT'
_computing_data_collection 'Bruker APEX2'
_computing_data_reduction 'Bruker SAINT'
_computing_molecular_graphics ORTEP-32
_computing_publication_material WinGX
_computing_structure_refinement 'SHELXL-97 (Sheldrick, 2008)'
_computing_structure_solution 'SHELXS-97 (Sheldrick, 2008)'
_diffrn_ambient_temperature 100(2)
_diffrn_detector_area_resol_mean 8.366
_diffrn_measured_fraction_theta_full 0.999
_diffrn_measured_fraction_theta_max 0.995
_diffrn_measurement_device_type 'Bruker APEX-II CCD'
_diffrn_measurement_method 'phi and omega scans'
_diffrn_radiation_monochromator 'QUAZAR multilayer mirrors'
_diffrn_radiation_source 'microfocus sealed tube'
_diffrn_radiation_type MoK\a
_diffrn_radiation_wavelength 0.71073
_diffrn_reflns_av_R_equivalents 0.0244
_diffrn_reflns_av_sigmaI/netI 0.0126
_diffrn_reflns_limit_h_max 13
_diffrn_reflns_limit_h_min -13
_diffrn_reflns_limit_k_max 21
_diffrn_reflns_limit_k_min -21
_diffrn_reflns_limit_l_max 17
_diffrn_reflns_limit_l_min -17
_diffrn_reflns_number 60711
_diffrn_reflns_theta_full 25.00
_diffrn_reflns_theta_max 25.40
_diffrn_reflns_theta_min 1.77
_exptl_absorpt_coefficient_mu 6.142
_exptl_absorpt_correction_T_max 0.7488
_exptl_absorpt_correction_T_min 0.5787
_exptl_absorpt_correction_type multi-scan
_exptl_absorpt_process_details SADABS
_exptl_crystal_colour colourless
_exptl_crystal_density_diffrn 1.871
_exptl_crystal_density_method 'not measured'
_exptl_crystal_description block
_exptl_crystal_F_000 1648
_exptl_crystal_size_max 0.10
_exptl_crystal_size_mid 0.05
_exptl_crystal_size_min 0.05
_refine_diff_density_max 1.415
_refine_diff_density_min -1.571
_refine_diff_density_rms 0.098
_refine_ls_extinction_method none
_refine_ls_goodness_of_fit_ref 1.036
_refine_ls_hydrogen_treatment constr
_refine_ls_matrix_type full
_refine_ls_number_parameters 316
_refine_ls_number_reflns 5533
_refine_ls_number_restraints 0
_refine_ls_restrained_S_all 1.036
_refine_ls_R_factor_all 0.0232
_refine_ls_R_factor_gt 0.0216
_refine_ls_shift/su_max 0.001
_refine_ls_shift/su_mean 0.000
_refine_ls_structure_factor_coef Fsqd
_refine_ls_weighting_details 'calc w=1/[\s^2^(Fo^2^)+(0.0195P)^2^+12.1868P] where P=(Fo^2^+2Fc^2^)/3'
_refine_ls_weighting_scheme calc
_refine_ls_wR_factor_gt 0.0506
_refine_ls_wR_factor_ref 0.0514
_reflns_number_gt 5268
_reflns_number_total 5533
_reflns_threshold_expression >2sigma(I)
_cod_data_source_file ja503974x_si_005.cif
_cod_data_source_block shelxl
_cod_depositor_comments
;
The following automatic conversions were performed:

'_symmetry_cell_setting' value 'Monoclinic' changed to 'monoclinic'
according to
/usr/data/users/saulius/crontab/automatic-downloads/rss-feeds/ACS/lib/dictionaries/cif_core.dic
dictionary named 'cif_core.dic' version 2.4.2 from 2011-04-26.

Automatic conversion script
Id: cif_fix_values 2281 2013-09-26 08:29:07Z andrius 

 Adding full bibliography for 4121835--4121841.cif.
;
_cod_original_sg_symbol_H-M P2(1)/c
_cod_database_code 4121840

loop_
_symmetry_equiv_pos_as_xyz
'x, y, z'
'-x, y+1/2, -z+1/2'
'-x, -y, -z'
'x, -y-1/2, z-1/2'

loop_
_atom_site_label
_atom_site_type_symbol
_atom_site_fract_x
_atom_site_fract_y
_atom_site_fract_z
_atom_site_U_iso_or_equiv
_atom_site_adp_type
_atom_site_occupancy
_atom_site_symmetry_multiplicity
_atom_site_calc_flag
_atom_site_refinement_flags
C2 C 0.2824(3) -0.0386(2) -0.0407(2) 0.0182(7) Uani 1 1 d .
C3 C 0.1976(3) -0.0898(2) -0.0214(2) 0.0227(8) Uani 1 1 d .
H3 H 0.1208 -0.0737 -0.0120 0.027 Uiso 1 1 calc R
C4 C 0.2241(4) -0.1642(2) -0.0159(3) 0.0259(9) Uani 1 1 d .
H4 H 0.1657 -0.1994 -0.0045 0.031 Uiso 1 1 calc R
C5 C 0.3366(4) -0.1857(2) -0.0272(2) 0.0256(9) Uani 1 1 d .
C6 C 0.4230(3) -0.1367(2) -0.0463(2) 0.0222(8) Uani 1 1 d .
H6 H 0.4999 -0.1532 -0.0544 0.027 Uiso 1 1 calc R
C7 C 0.3950(3) -0.0625(2) -0.0534(2) 0.0192(7) Uani 1 1 d .
H7 H 0.4532 -0.0277 -0.0669 0.023 Uiso 1 1 calc R
C8 C 0.2336(3) -0.01661(19) -0.2582(2) 0.0162(7) Uani 1 1 d .
H8 H 0.2926 -0.0451 -0.2200 0.019 Uiso 1 1 calc R
C9 C 0.1184(3) -0.05727(19) -0.2500(2) 0.0192(7) Uani 1 1 d .
H9A H 0.0944 -0.0546 -0.1853 0.023 Uiso 1 1 calc R
H9B H 0.0576 -0.0333 -0.2903 0.023 Uiso 1 1 calc R
C10 C 0.1304(4) -0.1379(2) -0.2784(3) 0.0288(9) Uani 1 1 d .
H10A H 0.1867 -0.1629 -0.2351 0.035 Uiso 1 1 calc R
H10B H 0.0546 -0.1630 -0.2751 0.035 Uiso 1 1 calc R
C11 C 0.1716(4) -0.1431(2) -0.3769(3) 0.0345(10) Uani 1 1 d .
H11A H 0.1838 -0.1954 -0.3927 0.041 Uiso 1 1 calc R
H11B H 0.1107 -0.1233 -0.4207 0.041 Uiso 1 1 calc R
C12 C 0.2835(4) -0.1008(2) -0.3879(3) 0.0289(9) Uani 1 1 d .
H12A H 0.3045 -0.1029 -0.4534 0.035 Uiso 1 1 calc R
H12B H 0.3468 -0.1243 -0.3496 0.035 Uiso 1 1 calc R
C13 C 0.2717(3) -0.0205(2) -0.3587(2) 0.0209(8) Uani 1 1 d .
H13A H 0.2137 0.0045 -0.4005 0.025 Uiso 1 1 calc R
H13B H 0.3470 0.0049 -0.3634 0.025 Uiso 1 1 calc R
C14 C 0.3525(3) 0.12601(19) -0.2517(2) 0.0152(7) Uani 1 1 d .
H14 H 0.3445 0.1213 -0.3207 0.018 Uiso 1 1 calc R
C15 C 0.4680(3) 0.0894(2) -0.2209(3) 0.0220(8) Uani 1 1 d .
H15A H 0.4806 0.0936 -0.1528 0.026 Uiso 1 1 calc R
H15B H 0.4654 0.0365 -0.2371 0.026 Uiso 1 1 calc R
C16 C 0.5680(3) 0.1264(2) -0.2684(3) 0.0276(9) Uani 1 1 d .
H16A H 0.6422 0.1033 -0.2470 0.033 Uiso 1 1 calc R
H16B H 0.5579 0.1193 -0.3362 0.033 Uiso 1 1 calc R
C17 C 0.5720(3) 0.2085(2) -0.2465(3) 0.0277(9) Uani 1 1 d .
H17A H 0.5880 0.2157 -0.1792 0.033 Uiso 1 1 calc R
H17B H 0.6355 0.2318 -0.2795 0.033 Uiso 1 1 calc R
C18 C 0.4576(3) 0.2447(2) -0.2760(3) 0.0252(8) Uani 1 1 d .
H18A H 0.4454 0.2413 -0.3441 0.030 Uiso 1 1 calc R
H18B H 0.4608 0.2975 -0.2591 0.030 Uiso 1 1 calc R
C19 C 0.3557(3) 0.2085(2) -0.2302(3) 0.0218(8) Uani 1 1 d .
H19A H 0.2822 0.2316 -0.2533 0.026 Uiso 1 1 calc R
H19B H 0.3637 0.2159 -0.1623 0.026 Uiso 1 1 calc R
C20 C 0.0980(3) 0.12606(19) -0.2454(2) 0.0147(7) Uani 1 1 d .
H20 H 0.1115 0.1780 -0.2249 0.018 Uiso 1 1 calc R
C21 C 0.0768(3) 0.1303(2) -0.3511(2) 0.0177(7) Uani 1 1 d .
H21A H 0.1483 0.1471 -0.3797 0.021 Uiso 1 1 calc R
H21B H 0.0567 0.0809 -0.3759 0.021 Uiso 1 1 calc R
C22 C -0.0222(3) 0.1839(2) -0.3750(3) 0.0222(8) Uani 1 1 d .
H22A H -0.0380 0.1847 -0.4429 0.027 Uiso 1 1 calc R
H22B H 0.0013 0.2341 -0.3551 0.027 Uiso 1 1 calc R
C23 C -0.1324(3) 0.1620(2) -0.3277(3) 0.0249(8) Uani 1 1 d .
H23A H -0.1935 0.1992 -0.3417 0.030 Uiso 1 1 calc R
H23B H -0.1605 0.1141 -0.3525 0.030 Uiso 1 1 calc R
C24 C -0.1102(3) 0.1562(2) -0.2232(3) 0.0218(8) Uani 1 1 d .
H24A H -0.1820 0.1398 -0.1947 0.026 Uiso 1 1 calc R
H24B H -0.0891 0.2052 -0.1977 0.026 Uiso 1 1 calc R
C25 C -0.0127(3) 0.1018(2) -0.1990(3) 0.0187(7) Uani 1 1 d .
H25A H -0.0356 0.0520 -0.2207 0.022 Uiso 1 1 calc R
H25B H 0.0020 0.0999 -0.1310 0.022 Uiso 1 1 calc R
C26 C 0.2896(5) 0.0999(4) 0.3747(4) 0.0577(15) Uani 1 1 d .
H26A H 0.2997 0.0879 0.3088 0.069 Uiso 1 1 calc R
H26B H 0.2856 0.1542 0.3799 0.069 Uiso 1 1 calc R
F1 F 0.1471(3) 0.0614(2) 0.13856(19) 0.0707(11) Uani 1 1 d .
F2 F 0.3030(4) 0.0049(2) 0.14114(19) 0.0961(16) Uani 1 1 d .
F3 F 0.3034(4) 0.1189(2) 0.14748(18) 0.0784(13) Uani 1 1 d .
F4 F 0.3636(2) -0.25852(12) -0.02042(17) 0.0363(6) Uani 1 1 d .
Cl1 Cl 0.15889(13) 0.06277(10) 0.40728(10) 0.0651(4) Uani 1 1 d .
Cl2 Cl 0.40679(16) 0.0699(2) 0.43809(18) 0.1592(16) Uani 1 1 d .
C1 C 0.2506(3) 0.0633(2) 0.1064(3) 0.0234(8) Uani 1 1 d .
P4 P 0.22913(7) 0.07598(5) -0.20552(6) 0.01282(17) Uani 1 1 d .
I2 I 0.17697(2) 0.210973(14) -0.022938(18) 0.03122(7) Uani 1 1 d .
Au1 Au 0.240782(11) 0.071243(7) -0.040472(8) 0.01471(5) Uani 1 1 d .

loop_
_atom_site_aniso_label
_atom_site_aniso_U_11
_atom_site_aniso_U_22
_atom_site_aniso_U_33
_atom_site_aniso_U_23
_atom_site_aniso_U_13
_atom_site_aniso_U_12
C2 0.0253(19) 0.0184(18) 0.0106(16) 0.0002(14) -0.0014(13) -0.0023(15)
C3 0.026(2) 0.027(2) 0.0158(17) 0.0036(15) 0.0024(15) -0.0047(16)
C4 0.037(2) 0.021(2) 0.0188(18) 0.0046(15) 0.0011(16) -0.0120(17)
C5 0.046(2) 0.0158(19) 0.0146(17) 0.0029(15) -0.0020(16) 0.0026(17)
C6 0.029(2) 0.0208(19) 0.0164(17) -0.0012(15) -0.0030(15) 0.0018(16)
C7 0.0236(19) 0.0181(18) 0.0155(17) -0.0012(14) -0.0025(14) -0.0025(14)
C8 0.0190(18) 0.0143(17) 0.0155(17) -0.0022(14) 0.0019(13) 0.0030(14)
C9 0.0248(19) 0.0148(18) 0.0179(17) -0.0026(14) 0.0000(14) -0.0019(14)
C10 0.040(2) 0.016(2) 0.030(2) -0.0040(16) 0.0069(18) -0.0019(17)
C11 0.054(3) 0.020(2) 0.030(2) -0.0116(17) 0.0057(19) -0.0017(19)
C12 0.043(2) 0.021(2) 0.024(2) -0.0055(16) 0.0084(17) 0.0076(18)
C13 0.027(2) 0.0198(19) 0.0160(17) -0.0016(14) 0.0048(14) 0.0029(15)
C14 0.0120(16) 0.0163(17) 0.0175(17) 0.0013(14) 0.0031(13) 0.0001(13)
C15 0.0153(18) 0.0218(19) 0.029(2) 0.0053(16) 0.0001(15) 0.0021(15)
C16 0.0123(18) 0.028(2) 0.043(2) 0.0061(18) 0.0051(16) 0.0022(15)
C17 0.0157(19) 0.029(2) 0.038(2) 0.0078(18) 0.0029(16) -0.0049(16)
C18 0.0201(19) 0.0192(19) 0.037(2) 0.0069(17) 0.0061(16) -0.0028(15)
C19 0.0176(18) 0.0167(19) 0.031(2) 0.0011(16) 0.0058(15) -0.0003(14)
C20 0.0121(16) 0.0138(17) 0.0183(17) 0.0006(13) 0.0017(13) 0.0007(13)
C21 0.0150(17) 0.0211(19) 0.0172(17) 0.0022(14) 0.0022(13) 0.0025(14)
C22 0.0200(19) 0.026(2) 0.0208(18) 0.0048(15) -0.0002(14) 0.0038(15)
C23 0.0143(18) 0.029(2) 0.032(2) 0.0038(17) -0.0002(15) 0.0039(15)
C24 0.0124(17) 0.0227(19) 0.031(2) 0.0027(16) 0.0060(14) 0.0012(15)
C25 0.0150(17) 0.0189(18) 0.0225(18) 0.0021(15) 0.0045(14) -0.0008(14)
C26 0.069(4) 0.062(4) 0.043(3) 0.018(3) 0.011(3) 0.006(3)
F1 0.0454(18) 0.140(3) 0.0281(15) 0.0163(18) 0.0139(13) -0.0214(19)
F2 0.177(4) 0.092(3) 0.0170(14) -0.0046(16) -0.0157(19) 0.082(3)
F3 0.138(3) 0.075(2) 0.0201(13) -0.0015(14) -0.0108(16) -0.071(2)
F4 0.0577(16) 0.0152(11) 0.0356(13) 0.0047(10) -0.0003(12) 0.0010(11)
Cl1 0.0564(8) 0.0883(11) 0.0487(8) 0.0093(7) -0.0169(6) -0.0211(8)
Cl2 0.0420(10) 0.330(5) 0.1066(17) 0.112(2) 0.0099(10) 0.0027(16)
C1 0.023(2) 0.021(2) 0.027(2) -0.0074(16) 0.0072(16) -0.0063(15)
P4 0.0126(4) 0.0129(4) 0.0131(4) 0.0003(3) 0.0022(3) 0.0007(3)
I2 0.04344(17) 0.02271(14) 0.02821(14) -0.00730(11) 0.00861(11) 0.00527(11)
Au1 0.01567(8) 0.01592(8) 0.01274(7) -0.00162(5) 0.00254(5) -0.00071(5)

loop_
_atom_type_symbol
_atom_type_description
_atom_type_scat_dispersion_real
_atom_type_scat_dispersion_imag
_atom_type_scat_source
C C 0.0033 0.0016 'International Tables Vol C Tables 4.2.6.8 and 6.1.1.4'
H H 0.0000 0.0000 'International Tables Vol C Tables 4.2.6.8 and 6.1.1.4'
F F 0.0171 0.0103 'International Tables Vol C Tables 4.2.6.8 and 6.1.1.4'
P P 0.1023 0.0942 'International Tables Vol C Tables 4.2.6.8 and 6.1.1.4'
Cl Cl 0.1484 0.1585 'International Tables Vol C Tables 4.2.6.8 and 6.1.1.4'
I I -0.4742 1.8119 'International Tables Vol C Tables 4.2.6.8 and 6.1.1.4'
Au Au -2.0133 8.8022 'International Tables Vol C Tables 4.2.6.8 and 6.1.1.4'

loop_
_geom_angle_atom_site_label_1
_geom_angle_atom_site_label_2
_geom_angle_atom_site_label_3
_geom_angle
C7 C2 C3 119.4(3)
C7 C2 Au1 121.6(3)
C3 C2 Au1 118.9(3)
C4 C3 C2 120.5(4)
C4 C3 H3 119.7
C2 C3 H3 119.7
C5 C4 C3 118.5(4)
C5 C4 H4 120.7
C3 C4 H4 120.7
F4 C5 C4 118.9(4)
F4 C5 C6 118.5(4)
C4 C5 C6 122.6(4)
C5 C6 C7 118.3(4)
C5 C6 H6 120.8
C7 C6 H6 120.8
C6 C7 C2 120.6(3)
C6 C7 H7 119.7
C2 C7 H7 119.7
C9 C8 C13 110.0(3)
C9 C8 P4 111.4(2)
C13 C8 P4 116.5(2)
C9 C8 H8 106.1
C13 C8 H8 106.1
P4 C8 H8 106.1
C10 C9 C8 110.5(3)
C10 C9 H9A 109.5
C8 C9 H9A 109.5
C10 C9 H9B 109.5
C8 C9 H9B 109.5
H9A C9 H9B 108.1
C11 C10 C9 110.2(3)
C11 C10 H10A 109.6
C9 C10 H10A 109.6
C11 C10 H10B 109.6
C9 C10 H10B 109.6
H10A C10 H10B 108.1
C12 C11 C10 111.9(3)
C12 C11 H11A 109.2
C10 C11 H11A 109.2
C12 C11 H11B 109.2
C10 C11 H11B 109.2
H11A C11 H11B 107.9
C11 C12 C13 111.5(3)
C11 C12 H12A 109.3
C13 C12 H12A 109.3
C11 C12 H12B 109.3
C13 C12 H12B 109.3
H12A C12 H12B 108.0
C12 C13 C8 109.8(3)
C12 C13 H13A 109.7
C8 C13 H13A 109.7
C12 C13 H13B 109.7
C8 C13 H13B 109.7
H13A C13 H13B 108.2
C19 C14 C15 110.7(3)
C19 C14 P4 114.9(2)
C15 C14 P4 110.9(2)
C19 C14 H14 106.6
C15 C14 H14 106.6
P4 C14 H14 106.6
C16 C15 C14 110.1(3)
C16 C15 H15A 109.6
C14 C15 H15A 109.6
C16 C15 H15B 109.6
C14 C15 H15B 109.6
H15A C15 H15B 108.2
C17 C16 C15 110.7(3)
C17 C16 H16A 109.5
C15 C16 H16A 109.5
C17 C16 H16B 109.5
C15 C16 H16B 109.5
H16A C16 H16B 108.1
C18 C17 C16 110.5(3)
C18 C17 H17A 109.6
C16 C17 H17A 109.6
C18 C17 H17B 109.6
C16 C17 H17B 109.6
H17A C17 H17B 108.1
C17 C18 C19 111.7(3)
C17 C18 H18A 109.3
C19 C18 H18A 109.3
C17 C18 H18B 109.3
C19 C18 H18B 109.3
H18A C18 H18B 107.9
C18 C19 C14 110.2(3)
C18 C19 H19A 109.6
C14 C19 H19A 109.6
C18 C19 H19B 109.6
C14 C19 H19B 109.6
H19A C19 H19B 108.1
C25 C20 C21 110.7(3)
C25 C20 P4 114.3(2)
C21 C20 P4 115.1(2)
C25 C20 H20 105.2
C21 C20 H20 105.2
P4 C20 H20 105.2
C22 C21 C20 109.6(3)
C22 C21 H21A 109.7
C20 C21 H21A 109.7
C22 C21 H21B 109.7
C20 C21 H21B 109.7
H21A C21 H21B 108.2
C21 C22 C23 111.3(3)
C21 C22 H22A 109.4
C23 C22 H22A 109.4
C21 C22 H22B 109.4
C23 C22 H22B 109.4
H22A C22 H22B 108.0
C24 C23 C22 111.1(3)
C24 C23 H23A 109.4
C22 C23 H23A 109.4
C24 C23 H23B 109.4
C22 C23 H23B 109.4
H23A C23 H23B 108.0
C23 C24 C25 111.0(3)
C23 C24 H24A 109.4
C25 C24 H24A 109.4
C23 C24 H24B 109.4
C25 C24 H24B 109.4
H24A C24 H24B 108.0
C24 C25 C20 109.5(3)
C24 C25 H25A 109.8
C20 C25 H25A 109.8
C24 C25 H25B 109.8
C20 C25 H25B 109.8
H25A C25 H25B 108.2
Cl2 C26 Cl1 114.2(3)
Cl2 C26 H26A 108.7
Cl1 C26 H26A 108.7
Cl2 C26 H26B 108.7
Cl1 C26 H26B 108.7
H26A C26 H26B 107.6
F1 C1 F2 104.8(4)
F1 C1 F3 105.8(4)
F2 C1 F3 104.8(4)
F1 C1 Au1 110.8(3)
F2 C1 Au1 116.0(3)
F3 C1 Au1 113.6(3)
C20 P4 C14 106.37(15)
C20 P4 C8 111.24(16)
C14 P4 C8 105.16(16)
C20 P4 Au1 109.62(11)
C14 P4 Au1 112.04(11)
C8 P4 Au1 112.21(11)
C2 Au1 C1 86.27(14)
C2 Au1 P4 91.99(9)
C1 Au1 P4 178.15(10)
C2 Au1 I2 173.91(10)
C1 Au1 I2 88.33(10)
P4 Au1 I2 93.39(2)

loop_
_geom_bond_atom_site_label_1
_geom_bond_atom_site_label_2
_geom_bond_distance
C2 C7 1.391(5)
C2 C3 1.389(5)
C2 Au1 2.054(4)
C3 C4 1.388(6)
C3 H3 0.9500
C4 C5 1.374(6)
C4 H4 0.9500
C5 F4 1.363(4)
C5 C6 1.376(6)
C6 C7 1.390(5)
C6 H6 0.9500
C7 H7 0.9500
C8 C9 1.532(5)
C8 C13 1.541(5)
C8 P4 1.849(3)
C8 H8 1.0000
C9 C10 1.531(5)
C9 H9A 0.9900
C9 H9B 0.9900
C10 C11 1.527(6)
C10 H10A 0.9900
C10 H10B 0.9900
C11 C12 1.519(6)
C11 H11A 0.9900
C11 H11B 0.9900
C12 C13 1.527(5)
C12 H12A 0.9900
C12 H12B 0.9900
C13 H13A 0.9900
C13 H13B 0.9900
C14 C19 1.531(5)
C14 C15 1.536(5)
C14 P4 1.843(3)
C14 H14 1.0000
C15 C16 1.529(5)
C15 H15A 0.9900
C15 H15B 0.9900
C16 C17 1.525(6)
C16 H16A 0.9900
C16 H16B 0.9900
C17 C18 1.517(5)
C17 H17A 0.9900
C17 H17B 0.9900
C18 C19 1.528(5)
C18 H18A 0.9900
C18 H18B 0.9900
C19 H19A 0.9900
C19 H19B 0.9900
C20 C25 1.538(5)
C20 C21 1.537(5)
C20 P4 1.834(3)
C20 H20 1.0000
C21 C22 1.528(5)
C21 H21A 0.9900
C21 H21B 0.9900
C22 C23 1.527(5)
C22 H22A 0.9900
C22 H22B 0.9900
C23 C24 1.523(5)
C23 H23A 0.9900
C23 H23B 0.9900
C24 C25 1.525(5)
C24 H24A 0.9900
C24 H24B 0.9900
C25 H25A 0.9900
C25 H25B 0.9900
C26 Cl2 1.686(6)
C26 Cl1 1.740(6)
C26 H26A 0.9900
C26 H26B 0.9900
F1 C1 1.304(5)
F2 C1 1.308(5)
F3 C1 1.308(5)
C1 Au1 2.125(4)
P4 Au1 2.3847(8)
I2 Au1 2.6603(3)
